data_4064552
loop_
_publ_author_name
'Liu, Pei Nian'
'Wen, Ting Bin'
'Ju, Kun Dong'
'Sung, Herman H.-Y.'
'Williams, Ian D.'
'Jia, Guochen'

_publ_section_title
;
 Mechanism Investigations of the Endo Cycloisomerization of Alkynols
 through Isolation and Characterization of Ruthenium Complexes from the
 Reactions of Alkynes with a Ruthenium Complex
;
_journal_issue 9
_journal_name_full Organometallics
_journal_page_first 2571
_journal_paper_doi 10.1021/om2001684
_journal_volume 30
_journal_year 2011
_chemical_formula_sum 'C126 H130 B2 N6 O6 P2 Ru2'
_chemical_formula_weight 2110.06
_chemical_name_systematic
; 
 ? 
;
_space_group_IT_number 2
_symmetry_cell_setting triclinic
_symmetry_space_group_name_Hall '-P 1'
_symmetry_space_group_name_H-M 'P -1'
_atom_sites_solution_hydrogens geom
_atom_sites_solution_primary direct
_atom_sites_solution_secondary difmap
_audit_creation_method SHELXL-97
_cell_angle_alpha 112.824(5)
_cell_angle_beta 104.771(4)
_cell_angle_gamma 107.571(4)
_cell_formula_units_Z 1
_cell_length_a 14.3083(7)
_cell_length_b 15.0767(7)
_cell_length_c 15.4095(7)
_cell_measurement_reflns_used 8370
_cell_measurement_temperature 173(2)
_cell_measurement_theta_max 71.34
_cell_measurement_theta_min 5.91
_cell_volume 2646.2(3)
_computing_structure_refinement 'SHELXL-97 (Sheldrick, 1997)'
_computing_structure_solution 'SHELXS-97 (Sheldrick, 1990)'
_diffrn_ambient_temperature 173(2)
_diffrn_measured_fraction_theta_full 0.949
_diffrn_measured_fraction_theta_max 0.920
_diffrn_radiation_monochromator graphite
_diffrn_radiation_source 'fine-focus sealed tube'
_diffrn_radiation_type CuK\a
_diffrn_radiation_wavelength 1.54178
_diffrn_reflns_av_R_equivalents 0.0237
_diffrn_reflns_av_sigmaI/netI 0.0340
_diffrn_reflns_limit_h_max 17
_diffrn_reflns_limit_h_min -17
_diffrn_reflns_limit_k_max 18
_diffrn_reflns_limit_k_min -14
_diffrn_reflns_limit_l_max 18
_diffrn_reflns_limit_l_min -17
_diffrn_reflns_number 13956
_diffrn_reflns_theta_full 66.50
_diffrn_reflns_theta_max 71.55
_diffrn_reflns_theta_min 5.92
_exptl_absorpt_coefficient_mu 3.065
_exptl_absorpt_correction_T_max 1.00
_exptl_absorpt_correction_T_min 0.81
_exptl_absorpt_correction_type multi-scan
_exptl_absorpt_process_details SADABS
_exptl_crystal_colour red
_exptl_crystal_density_diffrn 1.324
_exptl_crystal_density_method 'not measured'
_exptl_crystal_description block
_exptl_crystal_F_000 1104
_exptl_crystal_size_max 0.30
_exptl_crystal_size_mid 0.25
_exptl_crystal_size_min 0.12
_refine_diff_density_max 0.893
_refine_diff_density_min -1.024
_refine_diff_density_rms 0.059
_refine_ls_extinction_method none
_refine_ls_goodness_of_fit_ref 1.055
_refine_ls_hydrogen_treatment constr
_refine_ls_matrix_type full
_refine_ls_number_parameters 649
_refine_ls_number_reflns 9512
_refine_ls_number_restraints 0
_refine_ls_restrained_S_all 1.055
_refine_ls_R_factor_all 0.0356
_refine_ls_R_factor_gt 0.0317
_refine_ls_shift/su_max 0.003
_refine_ls_shift/su_mean 0.000
_refine_ls_structure_factor_coef Fsqd
_refine_ls_weighting_details 'calc w=1/[\s^2^(Fo^2^)+(0.0500P)^2^+0.0000P] where P=(Fo^2^+2Fc^2^)/3'
_refine_ls_weighting_scheme calc
_refine_ls_wR_factor_gt 0.0778
_refine_ls_wR_factor_ref 0.0793
_reflns_number_gt 8497
_reflns_number_total 9512
_reflns_threshold_expression >2sigma(I)
_cod_data_source_file om2001684_si_001.cif
_cod_data_source_block Complex17
_cod_depositor_comments
;
The following automatic conversions were performed:

'_symmetry_cell_setting' value 'Triclinic' changed to 'triclinic'
according to /home/saulius/struct/CIF-dictionaries/cif_core.dic
dictionary named 'cif_core.dic' version 2.4.1 from 2010-06-29.

Automatic conversion script
Id: cif_fix_values 1715 2011-07-08 13:25:40Z adriana 
;
_cod_original_cell_volume 2646.2(2)
_cod_original_sg_symbol_H-M P-1
_cod_database_code 4064552

loop_
_symmetry_equiv_pos_as_xyz
'x, y, z'
'-x, -y, -z'

loop_
_atom_site_label
_atom_site_type_symbol
_atom_site_fract_x
_atom_site_fract_y
_atom_site_fract_z
_atom_site_U_iso_or_equiv
_atom_site_adp_type
_atom_site_occupancy
_atom_site_symmetry_multiplicity
_atom_site_calc_flag
_atom_site_refinement_flags
Ru1 Ru 0.609009(10) 0.481681(11) 0.539739(10) 0.01962(6) Uani 1 1 d .
O1 O 0.53336(10) 0.52382(10) 0.43280(11) 0.0232(3) Uani 1 1 d .
H1 H 0.5150 0.4766 0.3707 0.028 Uiso 1 1 d R
P1 P 0.75510(4) 0.49189(4) 0.50664(4) 0.02154(10) Uani 1 1 d .
B1 B 0.6662(2) 0.22149(19) 0.85545(18) 0.0289(5) Uani 1 1 d .
N1 N 0.65430(13) 0.43329(13) 0.64761(12) 0.0228(3) Uani 1 1 d .
C10 C 0.55267(16) 0.33753(16) 0.61494(15) 0.0254(4) Uani 1 1 d .
H10A H 0.5012 0.3617 0.6367 0.030 Uiso 1 1 calc R
H10B H 0.5696 0.2969 0.6488 0.030 Uiso 1 1 calc R
N10 N 0.51787(13) 0.31704(13) 0.44363(13) 0.0227(3) Uani 1 1 d .
C11 C 0.50253(15) 0.26626(16) 0.49888(16) 0.0250(4) Uani 1 1 d .
C12 C 0.44143(18) 0.15592(17) 0.45035(18) 0.0337(5) Uani 1 1 d .
H12A H 0.4305 0.1224 0.4903 0.040 Uiso 1 1 calc R
C13 C 0.39639(19) 0.09487(17) 0.34307(19) 0.0379(5) Uani 1 1 d .
H13A H 0.3538 0.0191 0.3085 0.045 Uiso 1 1 calc R
C14 C 0.41426(19) 0.14582(17) 0.28682(17) 0.0339(5) Uani 1 1 d .
H14A H 0.3858 0.1055 0.2132 0.041 Uiso 1 1 calc R
C15 C 0.47442(16) 0.25682(16) 0.34010(16) 0.0273(4) Uani 1 1 d .
H15A H 0.4853 0.2917 0.3012 0.033 Uiso 1 1 calc R
C20 C 0.68400(17) 0.52434(16) 0.75102(15) 0.0283(4) Uani 1 1 d .
H20A H 0.7326 0.5197 0.8059 0.034 Uiso 1 1 calc R
H20B H 0.6178 0.5186 0.7623 0.034 Uiso 1 1 calc R
N20 N 0.70523(13) 0.63627(13) 0.67158(13) 0.0257(3) Uani 1 1 d .
C21 C 0.73935(17) 0.63134(17) 0.75980(16) 0.0286(4) Uani 1 1 d .
C22 C 0.81593(19) 0.72164(19) 0.85433(18) 0.0393(5) Uani 1 1 d .
H22A H 0.8402 0.7155 0.9142 0.047 Uiso 1 1 calc R
C23 C 0.8565(2) 0.82051(19) 0.8608(2) 0.0460(6) Uani 1 1 d .
H23A H 0.9089 0.8833 0.9249 0.055 Uiso 1 1 calc R
C24 C 0.8198(2) 0.82656(18) 0.7726(2) 0.0407(5) Uani 1 1 d .
H24A H 0.8456 0.8939 0.7752 0.049 Uiso 1 1 calc R
C25 C 0.74444(17) 0.73300(16) 0.67968(18) 0.0306(4) Uani 1 1 d .
H25A H 0.7197 0.7380 0.6192 0.037 Uiso 1 1 calc R
C30 C 0.74278(16) 0.39859(16) 0.64957(16) 0.0250(4) Uani 1 1 d .
H30A H 0.7492 0.3680 0.6959 0.030 Uiso 1 1 calc R
H30B H 0.7231 0.3413 0.5788 0.030 Uiso 1 1 calc R
C31 C 0.84982(16) 0.49022(16) 0.68656(16) 0.0267(4) Uani 1 1 d .
C32 C 0.93132(17) 0.52863(19) 0.78331(17) 0.0326(5) Uani 1 1 d .
H32A H 0.9202 0.4922 0.8209 0.039 Uiso 1 1 calc R
C33 C 1.02798(18) 0.6192(2) 0.82499(18) 0.0384(5) Uani 1 1 d .
H33A H 1.0824 0.6452 0.8913 0.046 Uiso 1 1 calc R
C34 C 1.04543(18) 0.67164(19) 0.77049(19) 0.0387(5) Uani 1 1 d .
H34A H 1.1111 0.7348 0.8000 0.046 Uiso 1 1 calc R
C35 C 0.96715(17) 0.63241(18) 0.67245(17) 0.0319(4) Uani 1 1 d .
H35A H 0.9806 0.6680 0.6346 0.038 Uiso 1 1 calc R
C36 C 0.86886(15) 0.54110(16) 0.62883(15) 0.0247(4) Uani 1 1 d .
C41 C 0.75368(16) 0.36950(16) 0.41409(16) 0.0257(4) Uani 1 1 d .
C42 C 0.80977(17) 0.31764(17) 0.44397(17) 0.0294(4) Uani 1 1 d .
H42A H 0.8545 0.3478 0.5153 0.035 Uiso 1 1 calc R
C43 C 0.80083(19) 0.22185(18) 0.37009(19) 0.0344(5) Uani 1 1 d .
H43A H 0.8399 0.1873 0.3911 0.041 Uiso 1 1 calc R
C44 C 0.7352(2) 0.17681(18) 0.26614(19) 0.0373(5) Uani 1 1 d .
H44A H 0.7275 0.1104 0.2160 0.045 Uiso 1 1 calc R
C45 C 0.68078(19) 0.2287(2) 0.23537(18) 0.0366(5) Uani 1 1 d .
H45A H 0.6366 0.1984 0.1638 0.044 Uiso 1 1 calc R
C46 C 0.69033(17) 0.32459(18) 0.30826(17) 0.0308(4) Uani 1 1 d .
H46A H 0.6535 0.3603 0.2863 0.037 Uiso 1 1 calc R
C51 C 0.80719(16) 0.58077(16) 0.45818(15) 0.0264(4) Uani 1 1 d .
C52 C 0.89499(17) 0.58482(19) 0.43255(17) 0.0338(5) Uani 1 1 d .
H52A H 0.9263 0.5385 0.4371 0.041 Uiso 1 1 calc R
C53 C 0.93660(18) 0.6563(2) 0.40045(19) 0.0408(6) Uani 1 1 d .
H53A H 0.9959 0.6585 0.3829 0.049 Uiso 1 1 calc R
C54 C 0.8916(2) 0.7240(2) 0.39421(19) 0.0423(6) Uani 1 1 d .
H54A H 0.9217 0.7745 0.3747 0.051 Uiso 1 1 calc R
C55 C 0.8024(2) 0.7183(2) 0.41638(19) 0.0409(5) Uani 1 1 d .
H55A H 0.7706 0.7637 0.4103 0.049 Uiso 1 1 calc R
C56 C 0.75967(18) 0.64618(17) 0.44742(17) 0.0317(4) Uani 1 1 d .
H56A H 0.6979 0.6416 0.4613 0.038 Uiso 1 1 calc R
C61 C 0.71315(18) 0.20740(17) 0.76560(16) 0.0290(4) Uani 1 1 d .
C62 C 0.82457(19) 0.25557(19) 0.79099(19) 0.0361(5) Uani 1 1 d .
H62A H 0.8740 0.3009 0.8622 0.043 Uiso 1 1 calc R
C63 C 0.8654(2) 0.2398(2) 0.7166(2) 0.0421(5) Uani 1 1 d .
H63A H 0.9412 0.2745 0.7375 0.051 Uiso 1 1 calc R
C64 C 0.7957(2) 0.1735(2) 0.6116(2) 0.0425(6) Uani 1 1 d .
H64A H 0.8232 0.1612 0.5604 0.051 Uiso 1 1 calc R
C65 C 0.6860(2) 0.12606(19) 0.58331(18) 0.0374(5) Uani 1 1 d .
H65A H 0.6372 0.0813 0.5118 0.045 Uiso 1 1 calc R
C66 C 0.64612(18) 0.14323(16) 0.65865(17) 0.0305(4) Uani 1 1 d .
H66A H 0.5700 0.1100 0.6367 0.037 Uiso 1 1 calc R
C71 C 0.68607(18) 0.14406(17) 0.90300(16) 0.0309(4) Uani 1 1 d .
C72 C 0.6148(2) 0.09373(19) 0.93596(18) 0.0377(5) Uani 1 1 d .
H72A H 0.5496 0.1005 0.9266 0.045 Uiso 1 1 calc R
C73 C 0.6358(2) 0.0340(2) 0.98213(19) 0.0442(6) Uani 1 1 d .
H73A H 0.5850 0.0008 1.0027 0.053 Uiso 1 1 calc R
C74 C 0.7302(2) 0.0231(2) 0.99782(18) 0.0459(6) Uani 1 1 d .
H74A H 0.7451 -0.0171 1.0294 0.055 Uiso 1 1 calc R
C75 C 0.8028(2) 0.07193(19) 0.96674(19) 0.0435(6) Uani 1 1 d .
H75A H 0.8683 0.0655 0.9772 0.052 Uiso 1 1 calc R
C76 C 0.78041(19) 0.13020(18) 0.92039(17) 0.0360(5) Uani 1 1 d .
H76A H 0.8315 0.1623 0.8994 0.043 Uiso 1 1 calc R
C81 C 0.72955(17) 0.34679(17) 0.95290(16) 0.0306(4) Uani 1 1 d .
C82 C 0.7820(2) 0.4349(2) 0.94406(19) 0.0446(6) Uani 1 1 d .
H82A H 0.7869 0.4219 0.8803 0.054 Uiso 1 1 calc R
C83 C 0.8275(3) 0.5407(2) 1.0237(2) 0.0556(7) Uani 1 1 d .
H83A H 0.8618 0.5982 1.0135 0.067 Uiso 1 1 calc R
C84 C 0.8229(2) 0.5623(2) 1.1175(2) 0.0507(7) Uani 1 1 d .
H84A H 0.8539 0.6345 1.1726 0.061 Uiso 1 1 calc R
C85 C 0.7725(2) 0.4775(2) 1.1304(2) 0.0461(6) Uani 1 1 d .
H85A H 0.7688 0.4913 1.1947 0.055 Uiso 1 1 calc R
C86 C 0.72723(19) 0.3719(2) 1.04932(18) 0.0371(5) Uani 1 1 d .
H86A H 0.6934 0.3148 1.0600 0.045 Uiso 1 1 calc R
C91 C 0.53711(18) 0.19077(17) 0.80256(16) 0.0291(4) Uani 1 1 d .
C92 C 0.50153(19) 0.26919(19) 0.81074(18) 0.0351(5) Uani 1 1 d .
H92A H 0.5535 0.3428 0.8516 0.042 Uiso 1 1 calc R
C93 C 0.3937(2) 0.2445(2) 0.7618(2) 0.0432(6) Uani 1 1 d .
H93A H 0.3733 0.3007 0.7705 0.052 Uiso 1 1 calc R
C94 C 0.3158(2) 0.1379(2) 0.7005(2) 0.0468(6) Uani 1 1 d .
H94A H 0.2420 0.1203 0.6662 0.056 Uiso 1 1 calc R
C95 C 0.3477(2) 0.0576(2) 0.6902(2) 0.0448(6) Uani 1 1 d .
H95A H 0.2954 -0.0159 0.6483 0.054 Uiso 1 1 calc R
C96 C 0.45540(19) 0.08405(19) 0.74056(19) 0.0377(5) Uani 1 1 d .
H96A H 0.4749 0.0274 0.7328 0.045 Uiso 1 1 calc R
O1S O 1.0534(3) 0.0489(2) 0.8559(2) 0.0855(8) Uani 1 1 d .
C2S C 1.0266(5) 0.1090(4) 0.8130(5) 0.1154(19) Uani 1 1 d .
H2SA H 1.0907 0.1783 0.8422 0.138 Uiso 1 1 calc R
H2SB H 0.9688 0.1246 0.8292 0.138 Uiso 1 1 calc R
C3S C 0.9899(7) 0.0464(7) 0.7020(6) 0.157(3) Uani 1 1 d .
H3SA H 1.0256 0.0913 0.6763 0.188 Uiso 1 1 calc R
H3SB H 0.9106 0.0186 0.6663 0.188 Uiso 1 1 calc R
C4S C 1.0181(4) -0.0434(4) 0.6817(3) 0.0829(11) Uani 1 1 d .
H4SA H 1.0615 -0.0453 0.6408 0.100 Uiso 1 1 calc R
H4SB H 0.9524 -0.1132 0.6439 0.100 Uiso 1 1 calc R
C5S C 1.0824(3) -0.0190(3) 0.7872(3) 0.0746(10) Uani 1 1 d .
H5SA H 1.0661 -0.0862 0.7900 0.089 Uiso 1 1 calc R
H5SB H 1.1607 0.0174 0.8062 0.089 Uiso 1 1 calc R
O6S O 0.48296(17) 0.37887(17) 0.18949(17) 0.0562(5) Uani 1 1 d .
C7S C 0.4264(3) 0.2710(3) 0.1031(2) 0.0601(8) Uani 1 1 d .
H7SA H 0.3678 0.2267 0.1132 0.072 Uiso 1 1 calc R
H7SB H 0.4767 0.2383 0.0975 0.072 Uiso 1 1 calc R
C8S C 0.3804(4) 0.2738(5) 0.0075(3) 0.1038(16) Uani 1 1 d .
H8SA H 0.3012 0.2486 -0.0172 0.125 Uiso 1 1 calc R
H8SB H 0.3955 0.2290 -0.0486 0.125 Uiso 1 1 calc R
C9S C 0.4382(7) 0.3917(5) 0.0420(4) 0.145(3) Uani 1 1 d .
H9SA H 0.4749 0.4008 -0.0027 0.174 Uiso 1 1 calc R
H9SB H 0.3860 0.4221 0.0370 0.174 Uiso 1 1 calc R
C10S C 0.5180(4) 0.4468(3) 0.1502(4) 0.0940(15) Uani 1 1 d .
H10C H 0.5909 0.4578 0.1533 0.113 Uiso 1 1 calc R
H10D H 0.5210 0.5178 0.1909 0.113 Uiso 1 1 calc R

loop_
_atom_site_aniso_label
_atom_site_aniso_U_11
_atom_site_aniso_U_22
_atom_site_aniso_U_33
_atom_site_aniso_U_23
_atom_site_aniso_U_13
_atom_site_aniso_U_12
Ru1 0.01709(8) 0.01780(8) 0.01986(8) 0.00811(6) 0.00562(6) 0.00671(5)
O1 0.0171(6) 0.0204(6) 0.0254(7) 0.0084(5) 0.0030(5) 0.0095(5)
P1 0.0182(2) 0.0211(2) 0.0234(2) 0.01107(19) 0.00703(18) 0.00823(18)
B1 0.0318(12) 0.0262(11) 0.0256(11) 0.0124(9) 0.0106(9) 0.0114(10)
N1 0.0205(7) 0.0227(8) 0.0220(8) 0.0106(7) 0.0065(6) 0.0089(6)
C10 0.0234(9) 0.0250(9) 0.0256(10) 0.0137(8) 0.0085(8) 0.0088(8)
N10 0.0202(7) 0.0198(7) 0.0251(8) 0.0102(7) 0.0087(6) 0.0078(6)
C11 0.0220(9) 0.0228(9) 0.0270(10) 0.0118(8) 0.0076(8) 0.0096(8)
C12 0.0312(10) 0.0256(10) 0.0360(12) 0.0169(9) 0.0065(9) 0.0075(9)
C13 0.0380(12) 0.0204(10) 0.0386(12) 0.0102(9) 0.0056(10) 0.0086(9)
C14 0.0360(11) 0.0248(10) 0.0266(11) 0.0058(9) 0.0058(9) 0.0124(9)
C15 0.0249(9) 0.0261(10) 0.0243(10) 0.0096(8) 0.0079(8) 0.0101(8)
C20 0.0299(10) 0.0282(10) 0.0219(10) 0.0097(8) 0.0086(8) 0.0130(8)
N20 0.0207(7) 0.0221(8) 0.0265(9) 0.0079(7) 0.0080(7) 0.0079(6)
C21 0.0254(9) 0.0263(10) 0.0254(10) 0.0076(8) 0.0066(8) 0.0120(8)
C22 0.0352(11) 0.0332(12) 0.0288(11) 0.0057(10) 0.0023(9) 0.0134(10)
C23 0.0353(12) 0.0256(11) 0.0401(13) -0.0006(10) 0.0000(11) 0.0063(10)
C24 0.0356(12) 0.0232(10) 0.0476(14) 0.0105(10) 0.0123(11) 0.0090(9)
C25 0.0258(9) 0.0229(10) 0.0379(12) 0.0128(9) 0.0115(9) 0.0099(8)
C30 0.0248(9) 0.0247(9) 0.0264(10) 0.0136(8) 0.0088(8) 0.0129(8)
C31 0.0229(9) 0.0267(10) 0.0274(10) 0.0118(8) 0.0077(8) 0.0124(8)
C32 0.0272(10) 0.0382(12) 0.0298(11) 0.0174(9) 0.0075(9) 0.0150(9)
C33 0.0265(10) 0.0463(13) 0.0298(11) 0.0161(10) 0.0037(9) 0.0127(10)
C34 0.0215(9) 0.0375(12) 0.0362(12) 0.0126(10) 0.0050(9) 0.0024(9)
C35 0.0240(10) 0.0319(11) 0.0322(11) 0.0146(9) 0.0094(9) 0.0078(9)
C36 0.0200(9) 0.0247(9) 0.0253(10) 0.0106(8) 0.0070(7) 0.0102(8)
C41 0.0233(9) 0.0255(9) 0.0276(10) 0.0127(8) 0.0127(8) 0.0097(8)
C42 0.0274(10) 0.0302(10) 0.0297(11) 0.0145(9) 0.0119(8) 0.0131(9)
C43 0.0368(11) 0.0325(11) 0.0417(13) 0.0200(10) 0.0201(10) 0.0204(10)
C44 0.0431(12) 0.0302(11) 0.0369(12) 0.0111(10) 0.0224(10) 0.0177(10)
C45 0.0368(11) 0.0399(12) 0.0261(11) 0.0113(9) 0.0128(9) 0.0163(10)
C46 0.0284(10) 0.0352(11) 0.0283(11) 0.0143(9) 0.0121(9) 0.0160(9)
C51 0.0228(9) 0.0260(10) 0.0257(10) 0.0136(8) 0.0067(8) 0.0076(8)
C52 0.0267(10) 0.0427(12) 0.0340(11) 0.0240(10) 0.0113(9) 0.0132(9)
C53 0.0270(10) 0.0532(14) 0.0351(12) 0.0273(11) 0.0104(9) 0.0055(10)
C54 0.0402(13) 0.0399(13) 0.0354(12) 0.0248(11) 0.0080(10) 0.0035(10)
C55 0.0454(13) 0.0349(12) 0.0405(13) 0.0243(11) 0.0114(11) 0.0144(11)
C56 0.0312(10) 0.0296(10) 0.0306(11) 0.0155(9) 0.0104(9) 0.0112(9)
C61 0.0323(10) 0.0261(10) 0.0301(11) 0.0156(9) 0.0116(9) 0.0143(9)
C62 0.0327(11) 0.0375(12) 0.0352(12) 0.0196(10) 0.0113(9) 0.0133(10)
C63 0.0366(12) 0.0479(14) 0.0517(15) 0.0301(12) 0.0224(11) 0.0211(11)
C64 0.0548(15) 0.0470(14) 0.0441(14) 0.0284(12) 0.0316(12) 0.0286(12)
C65 0.0479(13) 0.0320(11) 0.0314(12) 0.0158(10) 0.0164(10) 0.0174(10)
C66 0.0342(11) 0.0235(10) 0.0306(11) 0.0132(9) 0.0121(9) 0.0111(8)
C71 0.0380(11) 0.0256(10) 0.0217(10) 0.0090(8) 0.0083(9) 0.0130(9)
C72 0.0511(14) 0.0373(12) 0.0334(12) 0.0203(10) 0.0208(11) 0.0242(11)
C73 0.0682(17) 0.0343(12) 0.0302(12) 0.0188(10) 0.0207(12) 0.0202(12)
C74 0.0667(17) 0.0312(12) 0.0286(12) 0.0143(10) 0.0069(11) 0.0208(12)
C75 0.0427(13) 0.0334(12) 0.0369(13) 0.0135(11) 0.0000(11) 0.0161(11)
C76 0.0343(11) 0.0311(11) 0.0299(11) 0.0129(9) 0.0035(9) 0.0114(9)
C81 0.0276(10) 0.0304(10) 0.0258(10) 0.0113(9) 0.0043(8) 0.0134(9)
C82 0.0595(16) 0.0323(12) 0.0311(12) 0.0144(10) 0.0134(11) 0.0144(11)
C83 0.0684(19) 0.0299(12) 0.0461(16) 0.0150(12) 0.0132(14) 0.0104(13)
C84 0.0496(15) 0.0343(13) 0.0358(13) 0.0009(11) 0.0062(12) 0.0129(12)
C85 0.0434(13) 0.0431(14) 0.0312(12) 0.0069(11) 0.0106(11) 0.0152(11)
C86 0.0346(11) 0.0368(12) 0.0322(12) 0.0132(10) 0.0133(10) 0.0134(10)
C91 0.0320(10) 0.0315(10) 0.0236(10) 0.0148(9) 0.0118(8) 0.0129(9)
C92 0.0359(11) 0.0336(11) 0.0323(11) 0.0183(10) 0.0098(9) 0.0134(10)
C93 0.0408(13) 0.0459(14) 0.0490(15) 0.0300(12) 0.0146(11) 0.0221(11)
C94 0.0299(11) 0.0538(15) 0.0545(16) 0.0344(13) 0.0096(11) 0.0139(11)
C95 0.0320(12) 0.0390(13) 0.0464(14) 0.0205(11) 0.0091(11) 0.0037(10)
C96 0.0360(12) 0.0336(12) 0.0396(13) 0.0179(10) 0.0138(10) 0.0136(10)
O1S 0.093(2) 0.0704(16) 0.0637(16) 0.0270(13) 0.0224(14) 0.0202(15)
C2S 0.152(5) 0.072(3) 0.143(5) 0.057(3) 0.074(4) 0.062(3)
C3S 0.239(9) 0.234(8) 0.170(6) 0.164(7) 0.127(6) 0.192(8)
C4S 0.073(2) 0.097(3) 0.073(3) 0.043(2) 0.027(2) 0.036(2)
C5S 0.064(2) 0.072(2) 0.079(2) 0.038(2) 0.0164(19) 0.0315(19)
O6S 0.0568(12) 0.0498(11) 0.0565(12) 0.0207(10) 0.0202(10) 0.0289(10)
C7S 0.0649(19) 0.0524(17) 0.0483(17) 0.0187(14) 0.0131(15) 0.0271(15)
C8S 0.113(4) 0.147(5) 0.064(3) 0.065(3) 0.041(3) 0.055(4)
C9S 0.317(10) 0.122(4) 0.106(4) 0.088(4) 0.136(6) 0.148(6)
C10S 0.103(3) 0.079(3) 0.150(4) 0.065(3) 0.104(3) 0.048(2)

loop_
_atom_type_symbol
_atom_type_description
_atom_type_scat_dispersion_real
_atom_type_scat_dispersion_imag
_atom_type_scat_source
C C 0.0181 0.0091 'International Tables Vol C Tables 4.2.6.8 and 6.1.1.4'
H H 0.0000 0.0000 'International Tables Vol C Tables 4.2.6.8 and 6.1.1.4'
B B 0.0090 0.0039 'International Tables Vol C Tables 4.2.6.8 and 6.1.1.4'
N N 0.0311 0.0180 'International Tables Vol C Tables 4.2.6.8 and 6.1.1.4'
O O 0.0492 0.0322 'International Tables Vol C Tables 4.2.6.8 and 6.1.1.4'
P P 0.2955 0.4335 'International Tables Vol C Tables 4.2.6.8 and 6.1.1.4'
Ru Ru 0.0552 3.2960 'International Tables Vol C Tables 4.2.6.8 and 6.1.1.4'

loop_
_geom_angle_atom_site_label_1
_geom_angle_atom_site_label_2
_geom_angle_atom_site_label_3
_geom_angle
_geom_angle_site_symmetry_1
_geom_angle_site_symmetry_3
N10 Ru1 N1 80.94(6) . .
N10 Ru1 N20 162.96(7) . .
N1 Ru1 N20 82.58(7) . .
N10 Ru1 O1 96.01(6) . .
N1 Ru1 O1 168.69(6) . .
N20 Ru1 O1 99.33(6) . .
N10 Ru1 O1 84.77(6) . 2_666
N1 Ru1 O1 90.28(6) . 2_666
N20 Ru1 O1 91.02(6) . 2_666
O1 Ru1 O1 78.58(6) . 2_666
N10 Ru1 P1 96.28(5) . .
N1 Ru1 P1 92.68(5) . .
N20 Ru1 P1 88.77(5) . .
O1 Ru1 P1 98.49(4) . .
O1 Ru1 P1 176.98(4) 2_666 .
Ru1 O1 Ru1 101.42(6) . 2_666
C41 P1 C51 98.99(9) . .
C41 P1 C36 104.04(9) . .
C51 P1 C36 104.37(9) . .
C41 P1 Ru1 119.70(6) . .
C51 P1 Ru1 120.09(7) . .
C36 P1 Ru1 107.69(7) . .
C91 B1 C81 107.79(17) . .
C91 B1 C71 112.10(18) . .
C81 B1 C71 107.62(17) . .
C91 B1 C61 108.51(17) . .
C81 B1 C61 111.38(18) . .
C71 B1 C61 109.46(17) . .
C20 N1 C10 111.28(16) . .
C20 N1 C30 110.93(15) . .
C10 N1 C30 107.79(15) . .
C20 N1 Ru1 106.22(12) . .
C10 N1 Ru1 103.32(11) . .
C30 N1 Ru1 117.09(12) . .
N1 C10 C11 109.30(16) . .
C15 N10 C11 118.12(17) . .
C15 N10 Ru1 130.20(14) . .
C11 N10 Ru1 111.68(13) . .
N10 C11 C12 121.72(19) . .
N10 C11 C10 116.06(17) . .
C12 C11 C10 122.19(19) . .
C13 C12 C11 119.4(2) . .
C12 C13 C14 119.0(2) . .
C13 C14 C15 118.7(2) . .
N10 C15 C14 123.0(2) . .
N1 C20 C21 111.73(17) . .
C25 N20 C21 117.58(18) . .
C25 N20 Ru1 130.58(15) . .
C21 N20 Ru1 111.48(14) . .
N20 C21 C22 122.0(2) . .
N20 C21 C20 116.36(17) . .
C22 C21 C20 121.5(2) . .
C23 C22 C21 119.5(2) . .
C24 C23 C22 118.8(2) . .
C23 C24 C25 119.2(2) . .
N20 C25 C24 122.9(2) . .
C31 C30 N1 112.15(16) . .
C32 C31 C36 119.38(19) . .
C32 C31 C30 118.61(19) . .
C36 C31 C30 121.96(18) . .
C33 C32 C31 120.7(2) . .
C34 C33 C32 120.1(2) . .
C33 C34 C35 120.1(2) . .
C34 C35 C36 120.8(2) . .
C35 C36 C31 118.84(18) . .
C35 C36 P1 123.90(16) . .
C31 C36 P1 116.84(15) . .
C42 C41 C46 118.60(19) . .
C42 C41 P1 123.37(16) . .
C46 C41 P1 118.00(16) . .
C43 C42 C41 120.5(2) . .
C44 C43 C42 120.2(2) . .
C45 C44 C43 119.8(2) . .
C44 C45 C46 120.3(2) . .
C45 C46 C41 120.6(2) . .
C56 C51 C52 119.2(2) . .
C56 C51 P1 119.71(16) . .
C52 C51 P1 121.12(16) . .
C53 C52 C51 120.3(2) . .
C54 C53 C52 120.0(2) . .
C53 C54 C55 120.1(2) . .
C54 C55 C56 120.2(2) . .
C55 C56 C51 120.1(2) . .
C66 C61 C62 114.6(2) . .
C66 C61 B1 123.00(19) . .
C62 C61 B1 122.31(19) . .
C63 C62 C61 123.0(2) . .
C62 C63 C64 120.1(2) . .
C65 C64 C63 118.8(2) . .
C64 C65 C66 120.4(2) . .
C65 C66 C61 123.0(2) . .
C76 C71 C72 114.7(2) . .
C76 C71 B1 121.9(2) . .
C72 C71 B1 123.3(2) . .
C73 C72 C71 122.7(2) . .
C74 C73 C72 120.3(3) . .
C73 C74 C75 118.8(2) . .
C74 C75 C76 120.3(3) . .
C75 C76 C71 123.3(2) . .
C82 C81 C86 115.2(2) . .
C82 C81 B1 123.4(2) . .
C86 C81 B1 121.2(2) . .
C83 C82 C81 123.3(2) . .
C84 C83 C82 119.8(3) . .
C83 C84 C85 119.1(2) . .
C84 C85 C86 120.1(3) . .
C85 C86 C81 122.5(2) . .
C92 C91 C96 114.9(2) . .
C92 C91 B1 122.24(19) . .
C96 C91 B1 122.70(19) . .
C93 C92 C91 123.1(2) . .
C94 C93 C92 120.1(2) . .
C93 C94 C95 118.7(2) . .
C96 C95 C94 120.3(2) . .
C95 C96 C91 122.9(2) . .
C2S O1S C5S 106.0(4) . .
O1S C2S C3S 107.7(4) . .
C2S C3S C4S 107.1(4) . .
C3S C4S C5S 103.3(4) . .
O1S C5S C4S 106.9(3) . .
C10S O6S C7S 106.6(3) . .
O6S C7S C8S 108.6(3) . .
C7S C8S C9S 102.9(4) . .
C10S C9S C8S 107.3(4) . .
O6S C10S C9S 106.0(4) . .

loop_
_geom_bond_atom_site_label_1
_geom_bond_atom_site_label_2
_geom_bond_distance
_geom_bond_site_symmetry_2
Ru1 N10 2.0650(16) .
Ru1 N1 2.0958(16) .
Ru1 N20 2.1019(17) .
Ru1 O1 2.1468(13) .
Ru1 O1 2.1681(13) 2_666
Ru1 P1 2.2502(5) .
O1 Ru1 2.1681(13) 2_666
P1 C41 1.833(2) .
P1 C51 1.835(2) .
P1 C36 1.836(2) .
B1 C91 1.648(3) .
B1 C81 1.648(3) .
B1 C71 1.655(3) .
B1 C61 1.657(3) .
N1 C20 1.486(2) .
N1 C10 1.499(2) .
N1 C30 1.507(2) .
C10 C11 1.502(3) .
N10 C15 1.336(3) .
N10 C11 1.363(3) .
C11 C12 1.384(3) .
C12 C13 1.383(3) .
C13 C14 1.385(3) .
C14 C15 1.385(3) .
C20 C21 1.501(3) .
N20 C25 1.337(3) .
N20 C21 1.362(3) .
C21 C22 1.387(3) .
C22 C23 1.379(4) .
C23 C24 1.375(4) .
C24 C25 1.389(3) .
C30 C31 1.499(3) .
C31 C32 1.398(3) .
C31 C36 1.407(3) .
C32 C33 1.384(3) .
C33 C34 1.377(4) .
C34 C35 1.390(3) .
C35 C36 1.399(3) .
C41 C42 1.392(3) .
C41 C46 1.399(3) .
C42 C43 1.392(3) .
C43 C44 1.383(3) .
C44 C45 1.382(3) .
C45 C46 1.383(3) .
C51 C56 1.392(3) .
C51 C52 1.401(3) .
C52 C53 1.392(3) .
C53 C54 1.380(4) .
C54 C55 1.390(4) .
C55 C56 1.391(3) .
C61 C66 1.403(3) .
C61 C62 1.409(3) .
C62 C63 1.387(3) .
C63 C64 1.390(4) .
C64 C65 1.377(4) .
C65 C66 1.391(3) .
C71 C76 1.402(3) .
C71 C72 1.403(3) .
C72 C73 1.400(3) .
C73 C74 1.381(4) .
C74 C75 1.384(4) .
C75 C76 1.388(3) .
C81 C82 1.392(3) .
C81 C86 1.396(3) .
C82 C83 1.386(4) .
C83 C84 1.378(4) .
C84 C85 1.381(4) .
C85 C86 1.391(3) .
C91 C92 1.398(3) .
C91 C96 1.404(3) .
C92 C93 1.389(3) .
C93 C94 1.385(4) .
C94 C95 1.386(4) .
C95 C96 1.384(3) .
O1S C2S 1.396(6) .
O1S C5S 1.407(5) .
C2S C3S 1.443(8) .
C3S C4S 1.469(7) .
C4S C5S 1.481(5) .
O6S C10S 1.412(5) .
O6S C7S 1.431(4) .
C7S C8S 1.476(5) .
C8S C9S 1.510(7) .
C9S C10S 1.468(7) .
